data_2007910
loop_
_publ_author_name
'Garc\'ia-Granda, Santiago'
'Santiago-Garc\'ia, Rafael'
'Sanni, S. Bamidele'
'Su\'arez-Sobrino, Angel'
'Santamar\'ia, Javier'

_publ_section_title
;1-<i>tert</i>-Butyl-9-methoxy-4-methyl-1,2,3,4-tetrahydro-2-azafluoren-3-one,
 a Novel Fluorenone
;
_journal_issue 12
_journal_name_full 'Acta Crystallographica Section C'
_journal_page_first 1961
_journal_page_last 1963
_journal_paper_doi 10.1107/S0108270198008257
_journal_volume 54
_journal_year 1998
_chemical_formula_moiety 'C18 H23 N1 O2'
_chemical_formula_sum 'C18 H23 N O2'
_chemical_formula_weight 285.37
_chemical_name_systematic
;
 2-aza-1-tertbuthyl-4-methyl-9-methoxy-1,2,3,4-tetrahydro-fluoren-2-one.
;
_space_group_IT_number 14
_symmetry_cell_setting monoclinic
_symmetry_space_group_name_Hall '-P 2yn'
_symmetry_space_group_name_H-M 'P 1 21/n 1'
_audit_creation_method SHELXL-97
_cell_angle_alpha 90.00
_cell_angle_beta 100.37(4)
_cell_angle_gamma 90.00
_cell_formula_units_Z 4
_cell_length_a 10.571(3)
_cell_length_b 6.3565(15)
_cell_length_c 24.360(10)
_cell_measurement_reflns_used 25
_cell_measurement_temperature 293(2)
_cell_measurement_theta_max 15
_cell_measurement_theta_min 13
_cell_volume 1610.1(9)
_computing_cell_refinement 'CRYSDA (Beurskens et al., 1992)'
_computing_data_collection
;CAD-4 Software (Enraf-Nonius, 1989), with profile analysis over all
 reflections
(Lehmann & Larsen, 1974; Grant & Gabe, 1978)
;
_computing_data_reduction 'THE REFLEX (Garc\'ia-Granda, Aguirre-P\'erez et al., 1997)'
_computing_molecular_graphics 'EUCLID (Spek, 1982)'
_computing_publication_material
;
SHELXL97. Geometrical calculations: PARST (Nardelli, 1983).
All calculations were made at the University of Oviedo on the Scientific
Computer Center and X-Ray group VAX/AXP computers
;
_computing_structure_refinement 'SHELXL97 (Sheldrick, 1997)'
_computing_structure_solution 'SHELXS86 (Sheldrick, 1990)'
_diffrn_ambient_temperature 293(2)
_diffrn_measured_fraction_theta_full 0.909
_diffrn_measured_fraction_theta_max 0.909
_diffrn_measurement_device_type 'Enraf-Nonius CAD4'
_diffrn_measurement_method \w-2\Q
_diffrn_radiation_monochromator graphite
_diffrn_radiation_source 'fine-focus sealed tube'
_diffrn_radiation_type MoK\a
_diffrn_radiation_wavelength 0.71073
_diffrn_reflns_av_R_equivalents 0.085
_diffrn_reflns_av_sigmaI/netI 0.1087
_diffrn_reflns_limit_h_max 12
_diffrn_reflns_limit_h_min -12
_diffrn_reflns_limit_k_max 7
_diffrn_reflns_limit_k_min -7
_diffrn_reflns_limit_l_max 28
_diffrn_reflns_limit_l_min -28
_diffrn_reflns_number 6400
_diffrn_reflns_theta_full 24.97
_diffrn_reflns_theta_max 25
_diffrn_reflns_theta_min 1.70
_diffrn_standards_decay_% 5.32
_diffrn_standards_interval_count 200
_diffrn_standards_interval_time 60
_diffrn_standards_number 3
_exptl_absorpt_coefficient_mu 0.076
_exptl_absorpt_correction_T_max 0.990
_exptl_absorpt_correction_T_min 0.981
_exptl_absorpt_correction_type 'refined from \DF (Parkin et al., 1995)'
_exptl_crystal_colour colourless
_exptl_crystal_density_diffrn 1.177
_exptl_crystal_density_method 'not measured'
_exptl_crystal_description prismatic
_exptl_crystal_F_000 616
_exptl_crystal_size_max 0.26
_exptl_crystal_size_mid 0.20
_exptl_crystal_size_min 0.13
_refine_diff_density_max 0.190
_refine_diff_density_min -0.193
_refine_ls_extinction_method none
_refine_ls_goodness_of_fit_ref 0.979
_refine_ls_hydrogen_treatment refall
_refine_ls_matrix_type full
_refine_ls_number_parameters 282
_refine_ls_number_reflns 2836
_refine_ls_number_restraints 0
_refine_ls_restrained_S_all 0.979
_refine_ls_R_factor_all 0.172
_refine_ls_R_factor_gt 0.048
_refine_ls_shift/su_max 0.001
_refine_ls_shift/su_mean 0.001
_refine_ls_structure_factor_coef Fsqd
_refine_ls_weighting_details 'w = 1/[\s^2^(Fo^2^)+(0.0619P)^2^] where P = (Fo^2^+2Fc^2^)/3'
_refine_ls_weighting_scheme calc
_refine_ls_wR_factor_ref 0.145
_reflns_number_gt 1163
_reflns_number_total 2836
_reflns_threshold_expression I>2\s(I)
_cod_data_source_file da1018.cif
_cod_data_source_block js882
_cod_depositor_comments
;
The following automatic conversions were performed:
'_symmetry_cell_setting' value 'Monoclinic' changed to 'monoclinic'
according to '/home/saulius/struct/CIF-dictionaries/cif_core.dic'
dictionary named 'cif_core.dic' version 2.4.1 from 2010-06-29.

Automatic conversion script
Id: cif_fix_enum 1527 2010-12-29 10:47:43Z saulius 

The following automatic conversions were performed:

'_symmetry_cell_setting' value 'Monoclinic' changed to 'monoclinic'
according to /home/saulius/struct/CIF-dictionaries/cif_core.dic
dictionary named 'cif_core.dic' version 2.4.1 from 2010-06-29.

Automatic conversion script
Id: cif_fix_values 1715 2011-07-08 13:25:40Z adriana 

The following automatic conversions were performed:

'_refine_ls_weighting_scheme' value 'calc w =
1/[\s^2^(Fo^2^)+(0.0619P)^2^] where P = (Fo^2^+2Fc^2^)/3' was changed
to 'calc'. New tag '_refine_ls_weighting_details' was created. The
value of the new tag was set to 'w = 1/[\s^2^(Fo^2^)+(0.0619P)^2^]
where P = (Fo^2^+2Fc^2^)/3'.

Automatic conversion script
Id: cif_fix_values 3143 2015-03-26 13:38:13Z robertas 
;
_cod_original_cell_volume 1610.2(9)
_cod_original_sg_symbol_H-M 'P 21/n'
_cod_original_formula_sum 'C18 H23 N1 O2'
_cod_database_code 2007910

loop_
_symmetry_equiv_pos_as_xyz
'x, y, z'
'-x+1/2, y+1/2, -z+1/2'
'-x, -y, -z'
'x-1/2, -y-1/2, z-1/2'

loop_
_atom_site_label
_atom_site_fract_x
_atom_site_fract_y
_atom_site_fract_z
_atom_site_U_iso_or_equiv
_atom_site_adp_type
_atom_site_calc_flag
_atom_site_refinement_flags
_atom_site_occupancy
_atom_site_disorder_assembly
_atom_site_disorder_group
_atom_site_type_symbol
O1 0.3175(2) -0.0099(4) 0.21714(9) 0.0512(6) Uani d . 1 . . O
O2 0.6152(2) 0.1907(4) 0.02754(10) 0.0624(8) Uani d . 1 . . O
C1 0.3367(3) 0.1370(6) 0.09538(13) 0.0440(8) Uani d . 1 . . C
N2 0.4293(3) 0.1310(5) 0.05656(12) 0.0488(8) Uani d . 1 . . N
C3 0.5449(3) 0.2209(6) 0.06224(13) 0.0464(9) Uani d . 1 . . C
C4 0.5905(3) 0.3638(5) 0.11137(13) 0.0428(8) Uani d . 1 . . C
C4a 0.5193(3) 0.3173(5) 0.15739(12) 0.0374(8) Uani d . 1 . . C
C4b 0.5660(3) 0.3558(5) 0.21750(12) 0.0391(8) Uani d . 1 . . C
C5 0.6787(4) 0.4475(5) 0.24434(15) 0.0482(9) Uani d . 1 . . C
C6 0.7001(4) 0.4520(6) 0.30284(16) 0.0560(10) Uani d . 1 . . C
C7 0.6103(4) 0.3719(6) 0.33215(15) 0.0597(11) Uani d . 1 . . C
C8 0.4972(4) 0.2833(6) 0.30451(14) 0.0536(10) Uani d . 1 . . C
C8a 0.4762(3) 0.2765(5) 0.24684(13) 0.0425(8) Uani d . 1 . . C
C9 0.3611(3) 0.1950(5) 0.20632(13) 0.0412(8) Uani d . 1 . . C
C9a 0.4055(3) 0.2205(5) 0.15038(12) 0.0400(8) Uani d . 1 . . C
C10 0.5820(5) 0.5949(7) 0.09331(19) 0.0592(11) Uani d . 1 . . C
C11 0.4148(5) -0.1693(7) 0.2200(2) 0.0636(12) Uani d . 1 . . C
C12 0.2096(3) 0.2492(6) 0.06880(14) 0.0512(9) Uani d . 1 . . C
C13 0.1077(5) 0.2016(13) 0.1042(2) 0.0899(17) Uani d . 1 . . C
C14 0.1630(5) 0.1593(10) 0.01047(19) 0.0791(15) Uani d . 1 . . C
C15 0.2284(5) 0.4859(8) 0.0653(3) 0.0810(15) Uani d . 1 . . C
H1 0.314(3) -0.017(6) 0.1030(13) 0.060(10) Uiso d . 1 . . H
H2 0.413(3) 0.021(6) 0.0286(15) 0.076(12) Uiso d . 1 . . H
H4 0.689(3) 0.328(5) 0.1227(12) 0.064(10) Uiso d . 1 . . H
H5 0.745(3) 0.513(6) 0.2241(14) 0.069(11) Uiso d . 1 . . H
H6 0.782(4) 0.512(6) 0.3236(14) 0.084(13) Uiso d . 1 . . H
H7 0.631(3) 0.377(5) 0.3758(14) 0.071(11) Uiso d . 1 . . H
H8 0.427(3) 0.225(5) 0.3209(12) 0.057(10) Uiso d . 1 . . H
H9 0.278(3) 0.291(6) 0.2080(13) 0.074(11) Uiso d . 1 . . H
H101 0.639(3) 0.623(6) 0.0644(15) 0.078(12) Uiso d . 1 . . H
H102 0.496(5) 0.636(8) 0.0808(19) 0.12(2) Uiso d . 1 . . H
H103 0.617(4) 0.697(6) 0.1244(17) 0.096(14) Uiso d . 1 . . H
H111 0.452(4) -0.169(7) 0.182(2) 0.124(17) Uiso d . 1 . . H
H112 0.374(4) -0.303(8) 0.2276(18) 0.119(18) Uiso d . 1 . . H
H113 0.479(5) -0.143(9) 0.257(2) 0.16(2) Uiso d . 1 . . H
H131 0.111(5) 0.043(9) 0.114(2) 0.15(2) Uiso d . 1 . . H
H132 0.025(4) 0.259(6) 0.0885(16) 0.093(14) Uiso d . 1 . . H
H133 0.122(4) 0.269(7) 0.143(2) 0.101(16) Uiso d . 1 . . H
H141 0.222(4) 0.195(8) -0.020(2) 0.127(18) Uiso d . 1 . . H
H142 0.078(4) 0.226(6) -0.0063(16) 0.098(15) Uiso d . 1 . . H
H143 0.145(5) -0.001(9) 0.013(2) 0.14(2) Uiso d . 1 . . H
H151 0.291(4) 0.527(6) 0.0350(16) 0.096(14) Uiso d . 1 . . H
H152 0.250(5) 0.558(9) 0.105(2) 0.15(2) Uiso d . 1 . . H
H153 0.149(4) 0.544(7) 0.0502(16) 0.095(15) Uiso d . 1 . . H

loop_
_atom_site_aniso_label
_atom_site_aniso_U_11
_atom_site_aniso_U_22
_atom_site_aniso_U_33
_atom_site_aniso_U_12
_atom_site_aniso_U_13
_atom_site_aniso_U_23
O1 0.0528(14) 0.0434(15) 0.0607(15) -0.0059(12) 0.0189(12) 0.0050(12)
O2 0.0609(15) 0.0756(19) 0.0560(14) -0.0145(14) 0.0246(13) -0.0171(14)
C1 0.0373(19) 0.049(2) 0.046(2) -0.0042(19) 0.0072(15) 0.0001(18)
N2 0.0449(17) 0.058(2) 0.0457(17) -0.0112(16) 0.0129(14) -0.0115(16)
C3 0.044(2) 0.051(2) 0.0453(19) -0.0031(19) 0.0105(16) -0.0013(18)
C4 0.045(2) 0.046(2) 0.0370(18) -0.0102(18) 0.0054(15) -0.0015(16)
C4a 0.0385(18) 0.0357(19) 0.0381(17) -0.0037(15) 0.0071(14) 0.0015(15)
C4b 0.0398(18) 0.0370(19) 0.0386(17) 0.0009(17) 0.0020(15) -0.0014(16)
C5 0.053(2) 0.043(2) 0.047(2) 0.0020(19) 0.0032(18) -0.0027(18)
C6 0.058(3) 0.053(3) 0.052(2) 0.003(2) -0.002(2) -0.0067(19)
C7 0.070(3) 0.064(3) 0.042(2) 0.010(2) 0.002(2) -0.004(2)
C8 0.061(2) 0.059(3) 0.042(2) 0.001(2) 0.0137(19) -0.0017(19)
C8a 0.046(2) 0.038(2) 0.0428(18) 0.0043(17) 0.0080(16) -0.0021(16)
C9 0.0420(19) 0.036(2) 0.0474(19) -0.0003(17) 0.0117(15) 0.0008(17)
C9a 0.0428(18) 0.039(2) 0.0382(17) -0.0017(17) 0.0070(14) 0.0024(16)
C10 0.074(3) 0.049(3) 0.056(3) -0.018(2) 0.017(2) 0.003(2)
C11 0.077(3) 0.040(3) 0.079(3) 0.012(2) 0.027(3) 0.011(2)
C12 0.041(2) 0.061(3) 0.049(2) -0.0025(19) 0.0033(16) 0.004(2)
C13 0.045(3) 0.144(6) 0.083(4) 0.010(3) 0.017(2) 0.022(4)
C14 0.058(3) 0.114(5) 0.057(3) -0.006(3) -0.013(2) -0.008(3)
C15 0.065(3) 0.065(3) 0.107(4) 0.013(3) -0.002(3) 0.011(3)

loop_
_atom_type_symbol
_atom_type_description
_atom_type_scat_dispersion_real
_atom_type_scat_dispersion_imag
_atom_type_scat_source
C C 0.0033 0.0016 'International Tables Vol C Tables 4.2.6.8 and 6.1.1.4'
H H 0.0000 0.0000 'International Tables Vol C Tables 4.2.6.8 and 6.1.1.4'
N N 0.0061 0.0033 'International Tables Vol C Tables 4.2.6.8 and 6.1.1.4'
O O 0.0106 0.0060 'International Tables Vol C Tables 4.2.6.8 and 6.1.1.4'

loop_
_geom_angle_atom_site_label_1
_geom_angle_atom_site_label_2
_geom_angle_atom_site_label_3
_geom_angle
_geom_angle_publ_flag
C9 O1 C11 113.7(3) ?
N2 C1 C9a 108.1(3) ?
N2 C1 C12 111.5(3) ?
C9a C1 C12 116.9(3) ?
N2 C1 H1 106.8(17) ?
C9a C1 H1 105.4(18) ?
C12 C1 H1 107.6(18) ?
C3 N2 C1 128.5(3) yes
C3 N2 H2 115(2) yes
C1 N2 H2 114(2) yes
O2 C3 N2 121.0(3) yes
O2 C3 C4 119.3(3) yes
N2 C3 C4 119.7(3) yes
C4a C4 C3 110.1(3) ?
C4a C4 C10 113.3(3) ?
C3 C4 C10 110.8(3) ?
C4a C4 H4 111.7(17) ?
C3 C4 H4 103.8(18) ?
C10 C4 H4 106.6(19) ?
C9a C4a C4b 109.6(3) yes
C9a C4a C4 124.2(3) yes
C4b C4a C4 126.1(3) yes
C5 C4b C8a 121.6(3) yes
C5 C4b C4a 130.1(3) yes
C8a C4b C4a 108.2(3) yes
C4b C5 C6 117.2(4) ?
C4b C5 H5 124(2) ?
C6 C5 H5 119(2) ?
C7 C6 C5 121.1(4) ?
C7 C6 H6 120(2) ?
C5 C6 H6 119(2) ?
C8 C7 C6 120.8(4) ?
C8 C7 H7 120.6(18) ?
C6 C7 H7 118.6(19) ?
C7 C8 C8a 118.3(4) ?
C7 C8 H8 127.6(18) ?
C8a C8 H8 114.1(18) ?
C4b C8a C8 120.9(3) yes
C4b C8a C9 109.5(3) yes
C8 C8a C9 129.5(3) yes
O1 C9 C8a 116.2(3) ?
O1 C9 C9a 115.1(3) ?
C8a C9 C9a 101.9(3) yes
O1 C9 H9 102.8(19) ?
C8a C9 H9 110.1(18) ?
C9a C9 H9 110.9(18) ?
C4a C9a C1 123.9(3) yes
C4a C9a C9 110.4(3) yes
C1 C9a C9 125.6(3) yes
C4 C10 H101 111(2) ?
C4 C10 H102 111(3) ?
H101 C10 H102 113(3) ?
C4 C10 H103 114(2) ?
H101 C10 H103 103(3) ?
H102 C10 H103 106(4) ?
O1 C11 H111 109(3) ?
O1 C11 H112 106(3) ?
H111 C11 H112 114(4) ?
O1 C11 H113 106(3) ?
H111 C11 H113 118(4) ?
H112 C11 H113 103(4) ?
C15 C12 C13 109.9(5) ?
C15 C12 C14 109.9(4) ?
C13 C12 C14 108.0(4) ?
C15 C12 C1 111.3(3) ?
C13 C12 C1 108.6(3) ?
C14 C12 C1 109.0(3) ?
C12 C13 H131 109(3) ?
C12 C13 H132 113(2) ?
H131 C13 H132 117(4) ?
C12 C13 H133 116(2) ?
H131 C13 H133 101(4) ?
H132 C13 H133 100(3) ?
C12 C14 H141 115(2) ?
C12 C14 H142 109(2) ?
H141 C14 H142 103(3) ?
C12 C14 H143 110(3) ?
H141 C14 H143 113(4) ?
H142 C14 H143 106(4) ?
C12 C15 H151 112(2) ?
C12 C15 H152 113(3) ?
H151 C15 H152 117(4) ?
C12 C15 H153 107(3) ?
H151 C15 H153 105(3) ?
H152 C15 H153 103(4) ?

loop_
_geom_bond_atom_site_label_1
_geom_bond_atom_site_label_2
_geom_bond_site_symmetry_2
_geom_bond_distance
_geom_bond_publ_flag
O1 C9 . 1.422(4) yes
O1 C11 . 1.436(4) yes
O2 C3 . 1.237(4) yes
C1 N2 . 1.478(4) yes
C1 C9a . 1.501(4) yes
C1 C12 . 1.556(5) yes
C1 H1 . 1.03(3) yes
N2 C3 . 1.334(4) yes
N2 H2 . 0.97(4) yes
C3 C4 . 1.511(4) yes
C4 C4a . 1.489(4) yes
C4 C10 . 1.531(5) ?
C4 H4 . 1.05(3) ?
C4a C9a . 1.335(4) yes
C4a C4b . 1.479(4) yes
C4b C5 . 1.380(4) yes
C4b C8a . 1.383(4) yes
C5 C6 . 1.402(5) yes
C5 H5 . 1.02(3) ?
C6 C7 . 1.383(5) yes
C6 H6 . 1.00(4) ?
C7 C8 . 1.382(5) yes
C7 H7 . 1.05(3) ?
C8 C8a . 1.383(4) yes
C8 H8 . 0.97(3) ?
C8a C9 . 1.513(4) yes
C9 C9a . 1.527(4) yes
C9 H9 . 1.07(3) ?
C10 H101 . 1.02(4) ?
C10 H102 . 0.94(5) ?
C10 H103 . 1.02(4) ?
C11 H111 . 1.06(5) ?
C11 H112 . 0.99(5) ?
C11 H113 . 1.05(5) ?
C12 C15 . 1.522(6) ?
C12 C13 . 1.526(5) ?
C12 C14 . 1.528(5) ?
C13 H131 . 1.03(5) ?
C13 H132 . 0.96(4) ?
C13 H133 . 1.02(4) ?
C14 H141 . 1.08(5) ?
C14 H142 . 1.01(4) ?
C14 H143 . 1.04(5) ?
C15 H151 . 1.11(4) ?
C15 H152 . 1.06(5) ?
C15 H153 . 0.93(4) ?

loop_
_geom_torsion_atom_site_label_1
_geom_torsion_atom_site_label_2
_geom_torsion_atom_site_label_3
_geom_torsion_atom_site_label_4
_geom_torsion
_geom_torsion_publ_flag
C9a C1 N2 C3 -13.3(5) yes
C12 C1 N2 C3 116.6(4) ?
C1 N2 C3 O2 175.4(3) ?
C1 N2 C3 C4 -5.3(5) yes
O2 C3 C4 C4a -158.8(3) ?
N2 C3 C4 C4a 22.0(4) yes
O2 C3 C4 C10 75.1(4) ?
N2 C3 C4 C10 -104.2(4) ?
C3 C4 C4a C9a -21.2(5) yes
C10 C4 C4a C9a 103.6(4) ?
C3 C4 C4a C4b 154.2(3) ?
C10 C4 C4a C4b -81.1(4) ?
C9a C4a C4b C5 178.8(3) ?
C4 C4a C4b C5 2.9(5) ?
C9a C4a C4b C8a 0.5(4) yes
C4 C4a C4b C8a -175.4(3) ?
C8a C4b C5 C6 1.6(5) yes
C4a C4b C5 C6 -176.5(3) ?
C4b C5 C6 C7 -1.4(5) yes
C5 C6 C7 C8 0.6(6) yes
C6 C7 C8 C8a 0.1(6) yes
C5 C4b C8a C8 -1.0(5) yes
C4a C4b C8a C8 177.5(3) ?
C5 C4b C8a C9 177.6(3) ?
C4a C4b C8a C9 -3.9(3) yes
C7 C8 C8a C4b 0.1(5) yes
C7 C8 C8a C9 -178.2(3) ?
C11 O1 C9 C8a -56.6(4) ?
C11 O1 C9 C9a 62.4(4) ?
C4b C8a C9 O1 131.3(3) ?
C8 C8a C9 O1 -50.2(5) ?
C4b C8a C9 C9a 5.4(3) yes
C8 C8a C9 C9a -176.2(4) ?
C4b C4a C9a C1 -173.2(3) ?
C4 C4a C9a C1 2.8(5) yes
C4b C4a C9a C9 3.1(4) yes
C4 C4a C9a C9 179.1(3) ?
N2 C1 C9a C4a 14.5(5) yes
C12 C1 C9a C4a -112.3(4) ?
N2 C1 C9a C9 -161.2(3) ?
C12 C1 C9a C9 72.0(4) ?
O1 C9 C9a C4a -131.8(3) ?
C8a C9 C9a C4a -5.1(4) yes
O1 C9 C9a C1 44.5(4) ?
C8a C9 C9a C1 171.1(3) ?
N2 C1 C12 C15 -73.1(4) ?
C9a C1 C12 C15 52.0(5) ?
N2 C1 C12 C13 165.8(4) ?
C9a C1 C12 C13 -69.1(5) ?
N2 C1 C12 C14 48.4(4) ?
C9a C1 C12 C14 173.5(3) ?
